data_4331572
loop_
_publ_author_name
'Sutradhar, Manas'
'Mukherjee, Gurunath'
'Drew, Michael G. B.'
'Ghosh, Saktiprosad'

_publ_section_title
;
 Synthesis, Reactivity, and X-ray Crystal Structure of Some Mixed-Ligand
 Oxovanadium(V) Complexes:&#x00A0; First Report of Binuclear
 Oxovanadium(V) Complexes Containing 4,4&#x2018;-Bipyridine Type Bridge
;
_journal_issue 13
_journal_name_full 'Inorganic Chemistry'
_journal_page_first 5150
_journal_page_last 5161
_journal_paper_doi 10.1021/ic051120g
_journal_volume 45
_journal_year 2006
_chemical_formula_sum 'C18 H21 N4 O7 V'
_chemical_formula_weight 456.33
_chemical_name_systematic
; 
 ? 
;
_space_group_IT_number 14
_symmetry_cell_setting monoclinic
_symmetry_space_group_name_Hall '-P 2yab'
_symmetry_space_group_name_H-M 'P 1 21/a 1'
_atom_sites_solution_hydrogens geom
_atom_sites_solution_primary direct
_atom_sites_solution_secondary difmap
_audit_creation_method SHELXL-97
_cell_angle_alpha 90.00
_cell_angle_beta 99.160(10)
_cell_angle_gamma 90.00
_cell_formula_units_Z 4
_cell_length_a 15.151(17)
_cell_length_b 7.078(10)
_cell_length_c 18.68(2)
_cell_measurement_reflns_used 8749
_cell_measurement_temperature 293(2)
_cell_measurement_theta_max 25.92
_cell_measurement_theta_min 2.72
_cell_volume 1978(4)
_computing_cell_refinement XDS
_computing_data_collection 'XDS (Kabsch, 1988)'
_computing_data_reduction XDS
_computing_molecular_graphics PLATON(Spek,2004)
_computing_structure_refinement 'SHELXL-97 (Sheldrick, 1997)'
_computing_structure_solution 'SHELXS-97 (Sheldrick, 1997)'
_diffrn_ambient_temperature 293(2)
_diffrn_measured_fraction_theta_full 0.840
_diffrn_measured_fraction_theta_max 0.840
_diffrn_measurement_device 'Marresearch Image Plate'
_diffrn_measurement_method '95 frames at 2^o intervals, counting time 2 min.'
_diffrn_radiation_monochromator graphite
_diffrn_radiation_source 'fine-focus sealed tube'
_diffrn_radiation_type MoK\a
_diffrn_radiation_wavelength 0.71073
_diffrn_reflns_av_R_equivalents 0.0852
_diffrn_reflns_av_sigmaI/netI 0.0827
_diffrn_reflns_limit_h_max 18
_diffrn_reflns_limit_h_min -18
_diffrn_reflns_limit_k_max 8
_diffrn_reflns_limit_k_min -8
_diffrn_reflns_limit_l_max 22
_diffrn_reflns_limit_l_min -22
_diffrn_reflns_number 8749
_diffrn_reflns_theta_full 25.92
_diffrn_reflns_theta_max 25.92
_diffrn_reflns_theta_min 2.72
_exptl_absorpt_coefficient_mu 0.551
_exptl_absorpt_correction_T_max 1.000
_exptl_absorpt_correction_T_min 0.651
_exptl_absorpt_correction_type empirical
_exptl_absorpt_process_details 'Walker et al., Acta Cryst 1983 A39 158'
_exptl_crystal_colour black
_exptl_crystal_density_diffrn 1.532
_exptl_crystal_density_method 'not measured'
_exptl_crystal_description needle
_exptl_crystal_F_000 944
_exptl_crystal_size_max 0.25
_exptl_crystal_size_mid 0.05
_exptl_crystal_size_min 0.03
_refine_diff_density_max 1.437
_refine_diff_density_min -0.462
_refine_diff_density_rms 0.105
_refine_ls_extinction_method none
_refine_ls_goodness_of_fit_ref 1.215
_refine_ls_hydrogen_treatment mixed
_refine_ls_matrix_type full
_refine_ls_number_parameters 285
_refine_ls_number_reflns 3252
_refine_ls_number_restraints 6
_refine_ls_restrained_S_all 1.214
_refine_ls_R_factor_all 0.1453
_refine_ls_R_factor_gt 0.1263
_refine_ls_shift/su_max 0.000
_refine_ls_shift/su_mean 0.000
_refine_ls_structure_factor_coef Fsqd
_refine_ls_weighting_details
;
_refine_ls_weighting_details 
  w=1/[\s^2^(Fo^2^)+(0.0085P)^2^+24.0659P] where P=(Fo^2^+2Fc^2^)/3 
;
_refine_ls_weighting_scheme calc
_refine_ls_wR_factor_gt 0.2495
_refine_ls_wR_factor_ref 0.2583
_reflns_number_gt 2723
_reflns_number_total 3252
_reflns_threshold_expression >2sigma(I)
_cod_data_source_file ic051120gsup4.cif
_cod_data_source_block 5a
_cod_original_sg_symbol_H-M P21/a
_cod_database_code 4331572

loop_
_symmetry_equiv_pos_as_xyz
'x, y, z'
'-x+1/2, y+1/2, -z'
'-x, -y, -z'
'x-1/2, -y-1/2, z'

loop_
_atom_site_label
_atom_site_type_symbol
_atom_site_fract_x
_atom_site_fract_y
_atom_site_fract_z
_atom_site_U_iso_or_equiv
_atom_site_adp_type
_atom_site_occupancy
_atom_site_symmetry_multiplicity
_atom_site_calc_flag
_atom_site_refinement_flags
V1 V 0.29006(11) 0.0562(2) 0.21390(7) 0.0277(4) Uani 1 1 d .
O21 O 0.3661(6) -0.0569(11) 0.1785(4) 0.058(2) Uani 1 1 d .
O22 O 0.2140(5) 0.1251(11) 0.1492(4) 0.057(2) Uani 1 1 d .
O2 O 0.3463(5) 0.2957(10) 0.2312(3) 0.0408(17) Uani 1 1 d .
C3 C 0.3798(6) 0.3987(14) 0.2870(4) 0.034(2) Uani 1 1 d .
C4 C 0.4260(7) 0.5692(15) 0.2755(5) 0.043(2) Uani 1 1 d .
H4 H 0.4342 0.6024 0.2289 0.051 Uiso 1 1 calc R
C5 C 0.4579(7) 0.6823(16) 0.3317(5) 0.042(3) Uani 1 1 d .
H5 H 0.4875 0.7926 0.3226 0.051 Uiso 1 1 calc R
C6 C 0.4485(7) 0.6414(16) 0.4013(5) 0.042(3) Uani 1 1 d .
H6 H 0.4724 0.7208 0.4391 0.051 Uiso 1 1 calc R
C7 C 0.4034(7) 0.4819(15) 0.4145(5) 0.039(2) Uani 1 1 d .
H7 H 0.3945 0.4547 0.4615 0.046 Uiso 1 1 calc R
C8 C 0.3706(6) 0.3592(14) 0.3584(5) 0.030(2) Uani 1 1 d .
C9 C 0.3246(6) 0.1921(14) 0.3742(4) 0.033(2) Uani 1 1 d .
H9 H 0.3164 0.1732 0.4219 0.039 Uiso 1 1 calc R
N10 N 0.2935(5) 0.0648(11) 0.3271(3) 0.0288(16) Uani 1 1 d .
N11 N 0.2511(5) -0.0870(11) 0.3562(4) 0.0334(18) Uani 1 1 d .
C12 C 0.2195(6) -0.2029(14) 0.3054(4) 0.030(2) Uani 1 1 d .
O13 O 0.2235(4) -0.1715(9) 0.2377(3) 0.0347(16) Uani 1 1 d .
C14 C 0.1755(6) -0.3762(13) 0.3267(4) 0.028(2) Uani 1 1 d .
C15 C 0.1430(7) -0.5100(14) 0.2749(5) 0.039(2) Uani 1 1 d .
H15 H 0.1486 -0.4893 0.2267 0.046 Uiso 1 1 calc R
C16 C 0.1024(7) -0.6739(14) 0.2939(5) 0.043(3) Uani 1 1 d .
H16 H 0.0802 -0.7624 0.2588 0.051 Uiso 1 1 calc R
C17 C 0.0954(7) -0.7036(16) 0.3653(5) 0.043(3) Uani 1 1 d .
H17 H 0.0687 -0.8140 0.3784 0.052 Uiso 1 1 calc R
C18 C 0.1264(7) -0.5761(17) 0.4170(5) 0.048(3) Uani 1 1 d .
H18 H 0.1200 -0.5987 0.4650 0.058 Uiso 1 1 calc R
C19 C 0.1683(7) -0.4090(16) 0.3988(5) 0.043(3) Uani 1 1 d .
O20 O 0.1964(6) -0.2908(12) 0.4532(3) 0.059(2) Uani 1 1 d .
H20 H 0.2237 -0.2029 0.4383 0.071 Uiso 1 1 calc R
O29 O 0.2379(5) -0.0609(11) 0.0176(3) 0.0487(19) Uani 1 1 d D
H29a H 0.240(7) -0.001(11) -0.021(2) 0.058 Uiso 1 1 d D
H29b H 0.252(7) 0.011(10) 0.054(3) 0.058 Uiso 1 1 d D
O30 O 0.2352(7) 0.0575(12) -0.1200(4) 0.063(2) Uani 1 1 d D
H30a H 0.231(9) -0.047(7) -0.142(5) 0.075 Uiso 1 1 d D
H30b H 0.220(8) 0.148(9) -0.149(4) 0.075 Uiso 1 1 d D
C28 C 0.4813(8) 0.2994(16) 0.0969(5) 0.052(3) Uani 1 1 d .
H28A H 0.4427 0.4060 0.0993 0.062 Uiso 1 1 calc R
H28B H 0.5392 0.3261 0.1241 0.062 Uiso 1 1 calc R
H28C H 0.4565 0.1905 0.1170 0.062 Uiso 1 1 calc R
C26 C 0.5604(7) 0.2069(14) -0.0083(6) 0.046(3) Uani 1 1 d .
H26 H 0.6176 0.1839 0.0164 0.055 Uiso 1 1 calc R
N23 N 0.5339(7) 0.1900(12) -0.0810(5) 0.055(3) Uani 1 1 d .
H23 H 0.5670 0.1554 -0.1120 0.066 Uiso 1 1 calc R
C24 C 0.4489(9) 0.2355(15) -0.0959(6) 0.048(3) Uani 1 1 d .
H24 H 0.4137 0.2372 -0.1414 0.058 Uiso 1 1 calc R
N25 N 0.4234(6) 0.2779(11) -0.0346(4) 0.039(2) Uani 1 1 d .
H25 H 0.3699 0.3120 -0.0307 0.047 Uiso 1 1 calc R
C27 C 0.4896(7) 0.2625(12) 0.0216(5) 0.034(2) Uani 1 1 d .

loop_
_atom_site_aniso_label
_atom_site_aniso_U_11
_atom_site_aniso_U_22
_atom_site_aniso_U_33
_atom_site_aniso_U_23
_atom_site_aniso_U_13
_atom_site_aniso_U_12
V1 0.0387(9) 0.0261(9) 0.0199(6) 0.0007(6) 0.0101(5) 0.0013(8)
O21 0.076(6) 0.035(4) 0.075(5) 0.007(4) 0.047(4) 0.005(4)
O22 0.077(6) 0.047(5) 0.044(4) 0.014(3) -0.004(4) -0.022(4)
O2 0.061(5) 0.036(4) 0.026(3) -0.001(3) 0.011(3) -0.012(4)
C3 0.030(5) 0.040(6) 0.031(5) 0.001(4) 0.004(4) 0.011(5)
C4 0.045(6) 0.040(6) 0.043(5) 0.013(5) 0.008(4) 0.005(6)
C5 0.026(6) 0.038(7) 0.063(7) -0.004(5) 0.006(4) 0.009(5)
C6 0.033(6) 0.046(7) 0.047(6) -0.012(5) 0.002(4) 0.011(5)
C7 0.038(6) 0.044(7) 0.035(5) -0.004(4) 0.010(4) 0.000(5)
C8 0.019(5) 0.033(6) 0.037(5) 0.000(4) 0.004(3) 0.005(4)
C9 0.030(5) 0.040(6) 0.028(4) -0.001(4) 0.007(4) 0.011(5)
N10 0.030(4) 0.023(4) 0.034(4) -0.001(3) 0.006(3) 0.001(4)
N11 0.040(5) 0.028(5) 0.035(4) 0.004(3) 0.014(3) -0.002(4)
C12 0.029(5) 0.038(6) 0.024(4) 0.000(4) 0.013(3) 0.008(5)
O13 0.048(4) 0.034(4) 0.024(3) -0.001(3) 0.010(3) -0.013(3)
C14 0.020(5) 0.036(6) 0.030(4) 0.007(4) 0.008(3) 0.000(4)
C15 0.044(6) 0.036(6) 0.035(5) 0.001(4) 0.005(4) 0.004(5)
C16 0.046(7) 0.027(6) 0.052(6) -0.005(4) -0.001(5) -0.004(5)
C17 0.029(6) 0.044(7) 0.057(6) 0.010(5) 0.009(4) -0.004(5)
C18 0.043(6) 0.060(8) 0.044(5) 0.009(5) 0.016(4) -0.013(6)
C19 0.040(6) 0.057(8) 0.033(5) 0.006(5) 0.007(4) -0.002(6)
O20 0.089(6) 0.063(6) 0.029(3) -0.001(3) 0.018(4) -0.030(5)
O29 0.045(4) 0.061(5) 0.040(4) -0.001(4) 0.009(3) -0.002(4)
O30 0.103(7) 0.040(5) 0.045(4) 0.001(4) 0.011(4) -0.017(5)
C28 0.063(8) 0.038(7) 0.054(6) -0.002(5) 0.010(5) -0.013(6)
C26 0.041(7) 0.019(6) 0.082(8) 0.002(5) 0.025(5) -0.009(5)
N23 0.069(8) 0.025(5) 0.086(7) -0.009(4) 0.060(6) -0.004(5)
C24 0.065(9) 0.031(6) 0.054(6) -0.008(5) 0.025(5) -0.007(6)
N25 0.037(5) 0.029(5) 0.055(5) -0.009(4) 0.017(4) -0.013(4)
C27 0.041(6) 0.011(5) 0.053(6) -0.002(4) 0.015(4) -0.010(5)

loop_
_atom_type_symbol
_atom_type_description
_atom_type_scat_dispersion_real
_atom_type_scat_dispersion_imag
_atom_type_scat_source
C C 0.0033 0.0016 'International Tables Vol C Tables 4.2.6.8 and 6.1.1.4'
H H 0.0000 0.0000 'International Tables Vol C Tables 4.2.6.8 and 6.1.1.4'
N N 0.0061 0.0033 'International Tables Vol C Tables 4.2.6.8 and 6.1.1.4'
O O 0.0106 0.0060 'International Tables Vol C Tables 4.2.6.8 and 6.1.1.4'
V V 0.3005 0.5294 'International Tables Vol C Tables 4.2.6.8 and 6.1.1.4'

loop_
_geom_angle_atom_site_label_1
_geom_angle_atom_site_label_2
_geom_angle_atom_site_label_3
_geom_angle
O22 V1 O21 108.2(4)
O22 V1 O2 96.1(3)
O21 V1 O2 100.4(4)
O22 V1 O13 94.9(3)
O21 V1 O13 96.3(3)
O2 V1 O13 156.0(2)
O22 V1 N10 130.3(4)
O21 V1 N10 121.1(4)
O2 V1 N10 82.2(3)
O13 V1 N10 74.4(3)
C3 O2 V1 137.7(6)
O2 C3 C8 124.5(9)
O2 C3 C4 119.3(8)
C8 C3 C4 116.1(9)
C5 C4 C3 120.6(9)
C4 C5 C6 122.6(11)
C5 C6 C7 118.7(10)
C6 C7 C8 120.7(9)
C3 C8 C7 121.2(9)
C3 C8 C9 119.5(8)
C7 C8 C9 119.3(8)
N10 C9 C8 125.0(8)
C9 N10 N11 114.1(7)
C9 N10 V1 130.5(6)
N11 N10 V1 115.3(5)
C12 N11 N10 109.9(7)
N11 C12 O13 122.7(9)
N11 C12 C14 117.4(7)
O13 C12 C14 119.9(8)
C12 O13 V1 117.5(6)
C15 C14 C19 119.3(9)
C15 C14 C12 120.2(7)
C19 C14 C12 120.5(9)
C16 C15 C14 121.0(9)
C17 C16 C15 118.9(9)
C18 C17 C16 121.5(10)
C17 C18 C19 120.4(9)
O20 C19 C14 124.8(10)
O20 C19 C18 116.4(8)
C14 C19 C18 118.8(9)
C27 C26 N23 108.3(10)
C24 N23 C26 108.3(8)
N25 C24 N23 106.8(10)
C24 N25 C27 112.5(10)
N25 C27 C26 104.2(9)
N25 C27 C28 125.1(10)
C26 C27 C28 130.7(11)

loop_
_geom_bond_atom_site_label_1
_geom_bond_atom_site_label_2
_geom_bond_distance
V1 O22 1.607(7)
V1 O21 1.627(7)
V1 O2 1.901(7)
V1 O13 1.989(7)
V1 N10 2.108(7)
O2 C3 1.307(11)
C3 C8 1.391(12)
C3 C4 1.428(14)
C4 C5 1.347(14)
C5 C6 1.361(14)
C6 C7 1.362(14)
C7 C8 1.391(13)
C8 C9 1.427(13)
C9 N10 1.295(11)
N10 N11 1.405(10)
N11 C12 1.288(11)
C12 O13 1.294(9)
C12 C14 1.481(13)
C14 C15 1.387(13)
C14 C19 1.389(12)
C15 C16 1.386(14)
C16 C17 1.371(14)
C17 C18 1.351(14)
C18 C19 1.409(15)
C19 O20 1.333(12)
C28 C27 1.456(13)
C26 C27 1.345(14)
C26 N23 1.359(14)
N23 C24 1.313(15)
C24 N25 1.300(12)
N25 C27 1.337(12)
